data_4036785
loop_
_publ_author_name
'Ricard, Simon'
'Sanapo, Gabriel F.'
'Rahem, Neel'
'Daoust, Benoit'

_publ_section_title
;
 Synthesis of \g,\d-Unsaturated \a-Aminoaldehydes Using a Copper-Catalyzed
 Vinylation Reaction Followed by a Claisen Rearrangement.
;
_journal_issue 12
_journal_name_full 'The Journal of organic chemistry'
_journal_page_first 5066
_journal_page_last 5073
_journal_paper_doi 10.1021/acs.joc.6b00512
_journal_volume 81
_journal_year 2016
_chemical_formula_moiety 'C12 H19 N O3'
_chemical_formula_sum 'C12 H19 N O3'
_chemical_formula_weight 225.28
_space_group_crystal_system monoclinic
_space_group_IT_number 14
_space_group_name_Hall '-P 2yn'
_space_group_name_H-M_alt 'P 1 21/n 1'
_atom_sites_solution_hydrogens geom
_audit_creation_method SHELXL-2014
_audit_update_record
;
2014-09-09 # Formatted by publCIF
;
_cell_angle_alpha 90
_cell_angle_beta 92.991(3)
_cell_angle_gamma 90
_cell_formula_units_Z 4
_cell_length_a 5.7156(3)
_cell_length_b 11.8755(7)
_cell_length_c 18.0555(10)
_cell_measurement_reflns_used 8431
_cell_measurement_temperature 150(2)
_cell_measurement_theta_max 68.28
_cell_measurement_theta_min 4.46
_cell_volume 1223.86(12)
_computing_cell_refinement 'Bruker SAINT'
_computing_data_collection 'Bruker APEX2'
_computing_data_reduction 'Bruker SAINT'
_computing_molecular_graphics 'Bruker SHELXTL'
_computing_publication_material 'Bruker SHELXTL'
_computing_structure_refinement 'SHELXL-2014 (Sheldrick, 2014)'
_computing_structure_solution 'SHELXS-97 (Sheldrick 2008)'
_diffrn_ambient_temperature 150(2)
_diffrn_measured_fraction_theta_full 0.964
_diffrn_measured_fraction_theta_max 0.954
_diffrn_measurement_device_type 'Bruker APEX-II CCD'
_diffrn_measurement_method '\f and \w scans'
_diffrn_radiation_type CuK\a
_diffrn_radiation_wavelength 1.54178
_diffrn_reflns_av_R_equivalents 0.0466
_diffrn_reflns_av_unetI/netI 0.0260
_diffrn_reflns_Laue_measured_fraction_full 0.964
_diffrn_reflns_Laue_measured_fraction_max 0.954
_diffrn_reflns_limit_h_max 6
_diffrn_reflns_limit_h_min -6
_diffrn_reflns_limit_k_max 14
_diffrn_reflns_limit_k_min -14
_diffrn_reflns_limit_l_max 21
_diffrn_reflns_limit_l_min -21
_diffrn_reflns_number 15511
_diffrn_reflns_point_group_measured_fraction_full 0.964
_diffrn_reflns_point_group_measured_fraction_max 0.954
_diffrn_reflns_theta_full 67.679
_diffrn_reflns_theta_max 68.928
_diffrn_reflns_theta_min 4.458
_exptl_absorpt_coefficient_mu 0.711
_exptl_absorpt_correction_T_max 0.7531
_exptl_absorpt_correction_T_min 0.6712
_exptl_absorpt_correction_type multi-scan
_exptl_absorpt_process_details 'SADABS V2008/1 (Bruker AXS)'
_exptl_crystal_colour colourless
_exptl_crystal_density_diffrn 1.223
_exptl_crystal_description rhomb
_exptl_crystal_F_000 488
_exptl_crystal_size_max 0.298
_exptl_crystal_size_mid 0.256
_exptl_crystal_size_min 0.177
_refine_diff_density_max 0.287
_refine_diff_density_min -0.223
_refine_diff_density_rms 0.046
_refine_ls_extinction_method none
_refine_ls_goodness_of_fit_ref 1.091
_refine_ls_hydrogen_treatment constr
_refine_ls_matrix_type full
_refine_ls_number_parameters 147
_refine_ls_number_reflns 2153
_refine_ls_number_restraints 0
_refine_ls_restrained_S_all 1.091
_refine_ls_R_factor_all 0.0537
_refine_ls_R_factor_gt 0.0471
_refine_ls_shift/su_max 0.000
_refine_ls_shift/su_mean 0.000
_refine_ls_structure_factor_coef Fsqd
_refine_ls_weighting_details 'w=1/[\s^2^(Fo^2^)+(0.0379P)^2^+1.0588P] where P=(Fo^2^+2Fc^2^)/3'
_refine_ls_weighting_scheme calc
_refine_ls_wR_factor_gt 0.1185
_refine_ls_wR_factor_ref 0.1232
_reflns_Friedel_coverage 0.000
_reflns_number_gt 1896
_reflns_number_total 2153
_reflns_threshold_expression 'I > 2\s(I)'
_cod_data_source_file jo6b00512_si_001.cif
_cod_data_source_block cu_Ricard1c_0m
_cod_original_sg_symbol_H-M 'P 21/n'
_cod_database_code 4036785
_shelx_space_group_comment
; 
The symmetry employed for this shelxl refinement is uniquely defined 
by the following loop, which should always be used as a source of 
symmetry information in preference to the above space-group names. 
They are only intended as comments. 
;
_shelx_estimated_absorpt_t_min 0.816
_shelx_estimated_absorpt_t_max 0.884
_shelxl_version_number 2014-3
_publcif_info_exptl_table_max_cols 4
_publcif_info_exptl_table_use_headnotes n

loop_
_space_group_symop_operation_xyz
'x, y, z'
'-x+1/2, y+1/2, -z+1/2'
'-x, -y, -z'
'x-1/2, -y-1/2, z-1/2'

loop_
_atom_site_label
_atom_site_type_symbol
_atom_site_fract_x
_atom_site_fract_y
_atom_site_fract_z
_atom_site_U_iso_or_equiv
_atom_site_adp_type
_atom_site_occupancy
_atom_site_site_symmetry_order
_atom_site_calc_flag
_atom_site_refinement_flags_posn
_atom_site_refinement_flags_adp
O1 O -0.1439(3) 0.16979(12) 0.29040(9) 0.0417(4) Uani 1 1 d . .
O2 O 0.1305(3) 0.52138(12) 0.19182(9) 0.0449(4) Uani 1 1 d . .
O3 O -0.2377(2) 0.45944(12) 0.18437(9) 0.0403(4) Uani 1 1 d . .
H3 H -0.2689 0.5283 0.1880 0.060 Uiso 1 1 calc R U
N1 N 0.1440(3) 0.29634(13) 0.26797(8) 0.0270(4) Uani 1 1 d . .
C3 C 0.3682(4) 0.2946(2) 0.38063(13) 0.0526(6) Uani 1 1 d . .
H3A H 0.5127 0.2490 0.3876 0.063 Uiso 1 1 calc R U
H3B H 0.3708 0.3540 0.4191 0.063 Uiso 1 1 calc R U
C4 C 0.3536(4) 0.34701(18) 0.30399(11) 0.0357(5) Uani 1 1 d . .
H4A H 0.3376 0.4299 0.3071 0.043 Uiso 1 1 calc R U
H4B H 0.4946 0.3288 0.2767 0.043 Uiso 1 1 calc R U
C5 C 0.0626(3) 0.32113(16) 0.19172(10) 0.0284(4) Uani 1 1 d . .
H5 H -0.0790 0.2741 0.1791 0.034 Uiso 1 1 calc R U
C6 C 0.2484(3) 0.29569(16) 0.13515(10) 0.0299(4) Uani 1 1 d . .
H6 H 0.3843 0.3474 0.1454 0.036 Uiso 1 1 calc R U
C10 C 0.3368(4) 0.17424(17) 0.14231(11) 0.0343(5) Uani 1 1 d . .
H10A H 0.4038 0.1622 0.1934 0.041 Uiso 1 1 calc R U
H10B H 0.2023 0.1223 0.1343 0.041 Uiso 1 1 calc R U
C11 C 0.5214(4) 0.14533(19) 0.08760(12) 0.0392(5) Uani 1 1 d . .
H11A H 0.6394 0.2064 0.0882 0.047 Uiso 1 1 calc R U
H11B H 0.4457 0.1419 0.0371 0.047 Uiso 1 1 calc R U
C12 C 0.6456(5) 0.0340(2) 0.10428(15) 0.0540(7) Uani 1 1 d . .
H12A H 0.7274 0.0379 0.1533 0.081 Uiso 1 1 calc R U
H12B H 0.7593 0.0196 0.0666 0.081 Uiso 1 1 calc R U
H12C H 0.5302 -0.0270 0.1037 0.081 Uiso 1 1 calc R U
C2 C 0.1554(4) 0.22121(18) 0.38636(12) 0.0396(5) Uani 1 1 d . .
H2A H 0.0519 0.2512 0.4240 0.048 Uiso 1 1 calc R U
H2B H 0.2015 0.1434 0.4003 0.048 Uiso 1 1 calc R U
C1 C 0.0330(3) 0.22340(16) 0.31053(11) 0.0308(4) Uani 1 1 d . .
C7 C 0.1460(4) 0.32017(19) 0.05865(11) 0.0386(5) Uani 1 1 d . .
H7 H 0.0171 0.2755 0.0408 0.046 Uiso 1 1 calc R U
C8 C 0.2211(5) 0.3987(2) 0.01445(13) 0.0512(6) Uani 1 1 d . .
H8A H 0.3496 0.4451 0.0303 0.061 Uiso 1 1 calc R U
H8B H 0.1470 0.4092 -0.0334 0.061 Uiso 1 1 calc R U
C9 C -0.0095(3) 0.44538(16) 0.18850(10) 0.0302(4) Uani 1 1 d . .

loop_
_atom_site_aniso_label
_atom_site_aniso_U_11
_atom_site_aniso_U_22
_atom_site_aniso_U_33
_atom_site_aniso_U_23
_atom_site_aniso_U_13
_atom_site_aniso_U_12
O1 0.0369(8) 0.0357(8) 0.0530(10) 0.0092(7) 0.0066(7) -0.0063(6)
O2 0.0410(9) 0.0299(8) 0.0635(11) 0.0014(7) 0.0011(7) -0.0048(7)
O3 0.0343(8) 0.0321(8) 0.0548(10) -0.0013(7) 0.0065(7) 0.0019(6)
N1 0.0300(8) 0.0261(8) 0.0251(8) 0.0017(6) 0.0046(6) -0.0020(6)
C3 0.0507(14) 0.0715(17) 0.0347(12) 0.0096(12) -0.0058(10) -0.0077(13)
C4 0.0384(11) 0.0384(11) 0.0303(11) -0.0019(9) 0.0000(9) -0.0074(9)
C5 0.0309(10) 0.0287(10) 0.0256(10) 0.0012(8) 0.0022(8) -0.0022(8)
C6 0.0340(10) 0.0308(10) 0.0251(10) -0.0001(8) 0.0045(8) -0.0025(8)
C10 0.0439(12) 0.0306(10) 0.0290(10) -0.0009(8) 0.0078(9) 0.0007(9)
C11 0.0422(12) 0.0406(12) 0.0353(11) -0.0033(9) 0.0078(9) 0.0019(10)
C12 0.0632(16) 0.0481(14) 0.0524(15) -0.0043(11) 0.0180(12) 0.0171(12)
C2 0.0557(13) 0.0368(11) 0.0271(10) 0.0040(9) 0.0106(9) 0.0052(10)
C1 0.0331(10) 0.0259(9) 0.0345(11) 0.0025(8) 0.0099(8) 0.0035(8)
C7 0.0409(11) 0.0468(12) 0.0280(11) 0.0012(9) 0.0023(9) 0.0006(10)
C8 0.0731(17) 0.0486(14) 0.0329(12) 0.0081(10) 0.0113(11) 0.0046(13)
C9 0.0343(10) 0.0319(10) 0.0244(10) 0.0022(8) 0.0017(8) -0.0023(9)

loop_
_atom_type_symbol
_atom_type_description
_atom_type_scat_dispersion_real
_atom_type_scat_dispersion_imag
_atom_type_scat_source
C C 0.0181 0.0091 'International Tables Vol C Tables 4.2.6.8 and 6.1.1.4'
H H 0.0000 0.0000 'International Tables Vol C Tables 4.2.6.8 and 6.1.1.4'
N N 0.0311 0.0180 'International Tables Vol C Tables 4.2.6.8 and 6.1.1.4'
O O 0.0492 0.0322 'International Tables Vol C Tables 4.2.6.8 and 6.1.1.4'

loop_
_geom_angle_atom_site_label_1
_geom_angle_atom_site_label_2
_geom_angle_atom_site_label_3
_geom_angle
C9 O3 H3 109.5
C1 N1 C5 122.30(16)
C1 N1 C4 114.36(16)
C5 N1 C4 123.33(15)
C2 C3 C4 107.13(18)
C2 C3 H3A 110.3
C4 C3 H3A 110.3
C2 C3 H3B 110.3
C4 C3 H3B 110.3
H3A C3 H3B 108.5
N1 C4 C3 103.98(17)
N1 C4 H4A 111.0
C3 C4 H4A 111.0
N1 C4 H4B 111.0
C3 C4 H4B 111.0
H4A C4 H4B 109.0
N1 C5 C9 107.57(15)
N1 C5 C6 112.89(15)
C9 C5 C6 110.91(16)
N1 C5 H5 108.5
C9 C5 H5 108.5
C6 C5 H5 108.5
C7 C6 C10 111.80(17)
C7 C6 C5 108.85(16)
C10 C6 C5 111.37(16)
C7 C6 H6 108.2
C10 C6 H6 108.2
C5 C6 H6 108.2
C11 C10 C6 113.25(17)
C11 C10 H10A 108.9
C6 C10 H10A 108.9
C11 C10 H10B 108.9
C6 C10 H10B 108.9
H10A C10 H10B 107.7
C10 C11 C12 113.54(19)
C10 C11 H11A 108.9
C12 C11 H11A 108.9
C10 C11 H11B 108.9
C12 C11 H11B 108.9
H11A C11 H11B 107.7
C11 C12 H12A 109.5
C11 C12 H12B 109.5
H12A C12 H12B 109.5
C11 C12 H12C 109.5
H12A C12 H12C 109.5
H12B C12 H12C 109.5
C3 C2 C1 105.46(17)
C3 C2 H2A 110.6
C1 C2 H2A 110.6
C3 C2 H2B 110.6
C1 C2 H2B 110.6
H2A C2 H2B 108.8
O1 C1 N1 124.76(19)
O1 C1 C2 126.45(18)
N1 C1 C2 108.76(17)
C8 C7 C6 124.9(2)
C8 C7 H7 117.5
C6 C7 H7 117.5
C7 C8 H8A 120.0
C7 C8 H8B 120.0
H8A C8 H8B 120.0
O2 C9 O3 124.22(19)
O2 C9 C5 122.84(18)
O3 C9 C5 112.90(16)

loop_
_geom_bond_atom_site_label_1
_geom_bond_atom_site_label_2
_geom_bond_distance
O1 C1 1.234(2)
O2 C9 1.206(2)
O3 C9 1.313(2)
O3 H3 0.8400
N1 C1 1.339(2)
N1 C5 1.460(2)
N1 C4 1.463(2)
C3 C2 1.504(3)
C3 C4 1.516(3)
C3 H3A 0.9900
C3 H3B 0.9900
C4 H4A 0.9900
C4 H4B 0.9900
C5 C9 1.532(3)
C5 C6 1.541(3)
C5 H5 1.0000
C6 C7 1.500(3)
C6 C10 1.531(3)
C6 H6 1.0000
C10 C11 1.522(3)
C10 H10A 0.9900
C10 H10B 0.9900
C11 C12 1.523(3)
C11 H11A 0.9900
C11 H11B 0.9900
C12 H12A 0.9800
C12 H12B 0.9800
C12 H12C 0.9800
C2 C1 1.505(3)
C2 H2A 0.9900
C2 H2B 0.9900
C7 C8 1.314(3)
C7 H7 0.9500
C8 H8A 0.9500
C8 H8B 0.9500

loop_
_geom_torsion_atom_site_label_1
_geom_torsion_atom_site_label_2
_geom_torsion_atom_site_label_3
_geom_torsion_atom_site_label_4
_geom_torsion
C1 N1 C4 C3 0.2(2)
C5 N1 C4 C3 -178.95(18)
C2 C3 C4 N1 -3.5(3)
C1 N1 C5 C9 115.64(19)
C4 N1 C5 C9 -65.3(2)
C1 N1 C5 C6 -121.67(19)
C4 N1 C5 C6 57.4(2)
N1 C5 C6 C7 178.17(16)
C9 C5 C6 C7 -61.0(2)
N1 C5 C6 C10 54.5(2)
C9 C5 C6 C10 175.26(16)
C7 C6 C10 C11 58.2(2)
C5 C6 C10 C11 -179.83(17)
C6 C10 C11 C12 168.25(19)
C4 C3 C2 C1 5.3(3)
C5 N1 C1 O1 0.7(3)
C4 N1 C1 O1 -178.41(19)
C5 N1 C1 C2 -177.59(16)
C4 N1 C1 C2 3.3(2)
C3 C2 C1 O1 176.4(2)
C3 C2 C1 N1 -5.3(2)
C10 C6 C7 C8 -120.8(2)
C5 C6 C7 C8 115.7(2)
N1 C5 C9 O2 72.7(2)
C6 C5 C9 O2 -51.2(2)
N1 C5 C9 O3 -105.07(18)
C6 C5 C9 O3 131.04(18)

loop_
_publcif_info_datablock.id
_publcif_info_datablock.publ_exptl
_publcif_info_datablock.publ_geom
_publcif_info_datablock.structure
{92c4b89a-7c82-4db5-9268-0eaec9824a56} y y y

loop_
_publcif_info_exptl_table_extra_item
sin_theta_over_lambda_max

loop_
_publcif_info_tables.block_id
_publcif_info_tables.reference_item
{92c4b89a-7c82-4db5-9268-0eaec9824a56} '_publcif_info_datablock.publ_exptl'

loop_
_publcif_info_cif.paper_type
CE
